data_2212059
loop_
_publ_author_name
'Wei-Wei Fu'
'Zhong-Ning Chen'

_publ_section_title
;<i>catena</i>-Poly[[[acetonitrilebis[\m-bis(diphenylphosphino)methane-\k^2^<i>P</i>:<i>P</i>']dicopper(I)]-\m-(1,2-dicyanoethylene-1,2-dithiolato)-[(1,2-dicyanoethylene-1,2-dithiolato)tungstate(IV)]-\m-(1,2-dicyanoethylene-1,2-dithiolato)]
 diethyl ether disolvate acetonitrile solvate]
;
_journal_coeditor_code BT2238
_journal_issue 2
_journal_name_full 'Acta Crystallographica Section E'
_journal_page_first m482
_journal_page_last m483
_journal_paper_doi 10.1107/S1600536807000979
_journal_volume 63
_journal_year 2007
_chemical_formula_iupac '[Cu2 (C2 H3 N) (C25 H22 P2)2] [W (C4 N2 S2)3], 2C4 H10 O, C2 H3 N'
_chemical_formula_moiety 'C64 H47 Cu2 N7 P4 S6 W, 2(C4 H10 O), C2 H3 N'
_chemical_formula_sum 'C74 H70 Cu2 N8 O2 P4 S6 W'
_chemical_formula_weight 1730.55
_chemical_name_systematic
;
Bis[\m-bis(diphenylphosphino)methane-\k^2^P:P']acetonitriledicopper(I)
tris(1,2-dicyanoethylene-1,2-dithiolato)tungsten(IV)--diethyl
ether--acetonitile (1/2/1)
;
_space_group_IT_number 14
_symmetry_cell_setting monoclinic
_symmetry_space_group_name_Hall '-P 2yn'
_symmetry_space_group_name_H-M 'P 1 21/n 1'
_atom_sites_solution_hydrogens geom
_atom_sites_solution_primary direct
_atom_sites_solution_secondary difmap
_audit_creation_method SHELXL-97
_cell_angle_alpha 90.00
_cell_angle_beta 96.5020(10)
_cell_angle_gamma 90.00
_cell_formula_units_Z 4
_cell_length_a 17.3530(3)
_cell_length_b 21.8357(4)
_cell_length_c 21.2915(3)
_cell_measurement_reflns_used 253
_cell_measurement_temperature 293(2)
_cell_measurement_theta_max 25.00
_cell_measurement_theta_min 1.34
_cell_volume 8015.8(2)
_computing_cell_refinement SMART
_computing_data_collection 'SMART (Bruker, 1997)'
_computing_data_reduction 'SAINT (Bruker, 1997)'
_computing_molecular_graphics 'SHELXTL (Bruker, 1999)'
_computing_publication_material SHELXTL
_computing_structure_refinement 'SHELXL97 (Sheldrick, 1997)'
_computing_structure_solution 'SHELXS97 (Sheldrick, 1997)'
_diffrn_ambient_temperature 293(2)
_diffrn_measured_fraction_theta_full 0.993
_diffrn_measured_fraction_theta_max 0.993
_diffrn_measurement_device_type 'Bruker SMART CCD'
_diffrn_measurement_method '\f and \w'
_diffrn_radiation_monochromator graphite
_diffrn_radiation_source 'fine-focus sealed tube'
_diffrn_radiation_type MoK\a
_diffrn_radiation_wavelength 0.71073
_diffrn_reflns_av_R_equivalents 0.0407
_diffrn_reflns_av_sigmaI/netI 0.0612
_diffrn_reflns_limit_h_max 16
_diffrn_reflns_limit_h_min -20
_diffrn_reflns_limit_k_max 25
_diffrn_reflns_limit_k_min -21
_diffrn_reflns_limit_l_max 19
_diffrn_reflns_limit_l_min -25
_diffrn_reflns_number 25728
_diffrn_reflns_theta_full 25.00
_diffrn_reflns_theta_max 25.00
_diffrn_reflns_theta_min 1.34
_diffrn_standards_decay_% 0
_diffrn_standards_interval_count 0
_diffrn_standards_number 0
_exptl_absorpt_coefficient_mu 2.241
_exptl_absorpt_correction_T_max 1.0000
_exptl_absorpt_correction_T_min 0.7229
_exptl_absorpt_correction_type multi-scan
_exptl_absorpt_process_details '(SADABS; Sheldrick, 1996)'
_exptl_crystal_colour purple
_exptl_crystal_density_diffrn 1.434
_exptl_crystal_density_method 'not measured'
_exptl_crystal_description Prism
_exptl_crystal_F_000 3496
_exptl_crystal_size_max 0.41
_exptl_crystal_size_mid 0.37
_exptl_crystal_size_min 0.30
_refine_diff_density_max 0.753
_refine_diff_density_min -0.663
_refine_ls_extinction_method none
_refine_ls_goodness_of_fit_ref 1.200
_refine_ls_hydrogen_treatment constr
_refine_ls_matrix_type full
_refine_ls_number_parameters 875
_refine_ls_number_reflns 14033
_refine_ls_number_restraints 7
_refine_ls_restrained_S_all 1.200
_refine_ls_R_factor_all 0.0996
_refine_ls_R_factor_gt 0.0542
_refine_ls_shift/su_max 0.002
_refine_ls_shift/su_mean 0.000
_refine_ls_structure_factor_coef Fsqd
_refine_ls_weighting_details 'calc w=1/[\s^2^(Fo^2^)+(0.0261P)^2^+28.6662P] where P=(Fo^2^+2Fc^2^)/3'
_refine_ls_weighting_scheme calc
_refine_ls_wR_factor_gt 0.1015
_refine_ls_wR_factor_ref 0.1243
_reflns_number_gt 9834
_reflns_number_total 14033
_reflns_threshold_expression I>2\s(I)
_cod_data_source_file bt2238.cif
_cod_data_source_block I
_cod_original_sg_symbol_H-M 'P 21/n '
_cod_database_code 2212059
_cod_database_fobs_code 2212059

loop_
_symmetry_equiv_pos_as_xyz
'x, y, z'
'-x+1/2, y+1/2, -z+1/2'
'-x, -y, -z'
'x-1/2, -y-1/2, z-1/2'

loop_
_atom_site_type_symbol
_atom_site_label
_atom_site_fract_x
_atom_site_fract_y
_atom_site_fract_z
_atom_site_U_iso_or_equiv
_atom_site_adp_type
_atom_site_calc_flag
_atom_site_refinement_flags
_atom_site_occupancy
W W1 0.872697(17) 0.305269(14) 0.242844(14) 0.03821(9) Uani d . 1
Cu Cu1 0.45060(5) 0.29485(4) 0.18676(4) 0.0430(2) Uani d . 1
Cu Cu2 0.48059(5) 0.14255(4) 0.16861(4) 0.0374(2) Uani d . 1
S S1 0.75430(11) 0.26177(9) 0.19495(8) 0.0449(5) Uani d . 1
S S2 0.81364(11) 0.28464(10) 0.33697(8) 0.0492(5) Uani d . 1
S S3 0.91981(13) 0.26147(11) 0.15191(10) 0.0608(6) Uani d . 1
S S4 0.97554(12) 0.24602(9) 0.29561(9) 0.0489(5) Uani d . 1
S S5 0.83763(13) 0.38758(10) 0.17140(10) 0.0594(6) Uani d . 1
S S6 0.93274(12) 0.38694(9) 0.30511(9) 0.0468(5) Uani d . 1
P P1 0.35188(11) 0.26755(9) 0.24237(9) 0.0410(5) Uani d . 1
P P2 0.37293(11) 0.12845(8) 0.21760(9) 0.0372(4) Uani d . 1
P P3 0.45950(11) 0.16058(8) 0.06320(8) 0.0360(4) Uani d . 1
P P4 0.44358(11) 0.29985(8) 0.07965(8) 0.0367(4) Uani d . 1
N N1 0.5669(4) 0.1932(3) 0.2138(3) 0.0442(14) Uani d . 1
N N2 0.6423(5) 0.2204(5) 0.4050(4) 0.099(3) Uani d . 1
N N3 1.0476(6) 0.1478(5) 0.0896(5) 0.110(3) Uani d . 1
N N4 1.1356(5) 0.1390(4) 0.2836(4) 0.085(3) Uani d . 1
N N5 0.8439(6) 0.5559(4) 0.1455(5) 0.133(5) Uani d . 1
N N6 0.9645(4) 0.5570(3) 0.3150(3) 0.0519(17) Uani d . 1
N N7 0.5382(4) 0.3438(3) 0.2284(3) 0.0528(17) Uani d . 1
C C1 0.4046(4) 0.2309(3) 0.0393(3) 0.0384(17) Uani d . 1
H H1A 0.4045 0.2365 -0.0059 0.046 Uiso calc R 1
H H1B 0.3513 0.2256 0.0477 0.046 Uiso calc R 1
C C2 0.3068(4) 0.1939(3) 0.2193(3) 0.0421(17) Uani d . 1
H H2A 0.2786 0.1985 0.1776 0.051 Uiso calc R 1
H H2B 0.2693 0.1845 0.2483 0.051 Uiso calc R 1
C C3 0.6251(4) 0.2145(3) 0.2343(3) 0.0417(18) Uani d . 1
C C4 0.6979(4) 0.2413(3) 0.2539(3) 0.0415(17) Uani d . 1
C C5 0.7232(4) 0.2511(3) 0.3159(3) 0.0430(18) Uani d . 1
C C6 0.6783(5) 0.2333(4) 0.3654(4) 0.057(2) Uani d . 1
C C7 1.0254(6) 0.1757(5) 0.1287(5) 0.074(3) Uani d . 1
C C8 0.9937(5) 0.2108(4) 0.1766(4) 0.059(2) Uani d . 1
C C9 1.0197(4) 0.2053(4) 0.2396(4) 0.052(2) Uani d . 1
C C10 1.0829(5) 0.1670(4) 0.2621(4) 0.062(2) Uani d . 1
C C11 0.9416(4) 0.5120(4) 0.2934(4) 0.0452(19) Uani d . 1
C C12 0.9132(4) 0.4550(3) 0.2644(4) 0.0458(19) Uani d . 1
C C13 0.8724(5) 0.4553(4) 0.2063(4) 0.055(2) Uani d . 1
C C14 0.8564(6) 0.5113(5) 0.1720(5) 0.081(3) Uani d . 1
C C15 0.5892(5) 0.3728(4) 0.2474(4) 0.056(2) Uani d . 1
C C16 0.6565(5) 0.4098(4) 0.2711(6) 0.090(4) Uani d . 1
H H16A 0.6684 0.4033 0.3157 0.136 Uiso calc R 1
H H16B 0.6450 0.4524 0.2632 0.136 Uiso calc R 1
H H16C 0.7001 0.3982 0.2498 0.136 Uiso calc R 1
C C101 0.2690(4) 0.3191(3) 0.2254(3) 0.0455(19) Uani d . 1
C C102 0.1967(5) 0.3087(4) 0.2442(4) 0.063(2) Uani d . 1
H H10A 0.1897 0.2749 0.2695 0.076 Uiso calc R 1
C C103 0.1342(5) 0.3468(4) 0.2268(5) 0.076(3) Uani d . 1
H H10B 0.0861 0.3384 0.2401 0.092 Uiso calc R 1
C C104 0.1436(7) 0.3964(5) 0.1902(5) 0.083(3) Uani d . 1
H H10D 0.1017 0.4221 0.1782 0.100 Uiso calc R 1
C C105 0.2142(8) 0.4088(5) 0.1711(5) 0.099(4) Uani d . 1
H H10E 0.2207 0.4428 0.1458 0.118 Uiso calc R 1
C C106 0.2769(6) 0.3704(4) 0.1896(5) 0.077(3) Uani d . 1
H H10C 0.3253 0.3798 0.1774 0.092 Uiso calc R 1
C C111 0.3702(4) 0.2663(3) 0.3290(3) 0.0464(19) Uani d . 1
C C112 0.3253(5) 0.2342(4) 0.3672(4) 0.058(2) Uani d . 1
H H11D 0.2836 0.2110 0.3491 0.069 Uiso calc R 1
C C113 0.3418(6) 0.2365(5) 0.4324(5) 0.079(3) Uani d . 1
H H11H 0.3124 0.2135 0.4577 0.094 Uiso calc R 1
C C114 0.4002(7) 0.2715(6) 0.4592(5) 0.093(4) Uani d . 1
H H11G 0.4102 0.2730 0.5030 0.111 Uiso calc R 1
C C115 0.4442(8) 0.3043(7) 0.4235(5) 0.138(6) Uani d . 1
H H11E 0.4839 0.3290 0.4425 0.166 Uiso calc R 1
C C116 0.4298(6) 0.3010(6) 0.3577(4) 0.101(4) Uani d . 1
H H11F 0.4612 0.3227 0.3330 0.121 Uiso calc R 1
C C201 0.3880(5) 0.1030(3) 0.3001(3) 0.0458(19) Uani d . 1
C C202 0.3278(5) 0.0795(4) 0.3306(4) 0.057(2) Uani d . 1
H H20A 0.2788 0.0745 0.3086 0.069 Uiso calc R 1
C C203 0.3410(7) 0.0633(4) 0.3944(5) 0.079(3) Uani d . 1
H H20C 0.3007 0.0477 0.4149 0.095 Uiso calc R 1
C C204 0.4138(8) 0.0704(6) 0.4268(5) 0.100(4) Uani d . 1
H H20E 0.4225 0.0597 0.4693 0.119 Uiso calc R 1
C C205 0.4721(7) 0.0928(6) 0.3972(5) 0.103(4) Uani d . 1
H H20D 0.5212 0.0971 0.4194 0.124 Uiso calc R 1
C C206 0.4603(5) 0.1098(4) 0.3336(4) 0.066(2) Uani d . 1
H H20B 0.5011 0.1256 0.3138 0.079 Uiso calc R 1
C C211 0.3105(4) 0.0692(3) 0.1782(3) 0.0422(18) Uani d . 1
C C212 0.3310(6) 0.0087(4) 0.1873(4) 0.066(3) Uani d . 1
H H21B 0.3743 -0.0013 0.2152 0.080 Uiso calc R 1
C C213 0.2879(6) -0.0378(4) 0.1554(5) 0.080(3) Uani d . 1
H H21C 0.3008 -0.0785 0.1638 0.096 Uiso calc R 1
C C214 0.2277(6) -0.0239(5) 0.1125(5) 0.086(3) Uani d . 1
H H21E 0.2000 -0.0550 0.0904 0.104 Uiso calc R 1
C C215 0.2069(6) 0.0360(5) 0.1009(5) 0.094(4) Uani d . 1
H H21D 0.1653 0.0455 0.0711 0.113 Uiso calc R 1
C C216 0.2483(5) 0.0824(4) 0.1341(5) 0.073(3) Uani d . 1
H H21A 0.2338 0.1230 0.1264 0.087 Uiso calc R 1
C C301 0.4016(4) 0.1013(3) 0.0198(3) 0.0409(17) Uani d . 1
C C302 0.4204(6) 0.0411(4) 0.0344(5) 0.075(3) Uani d . 1
H H30C 0.4604 0.0325 0.0661 0.090 Uiso calc R 1
C C303 0.3806(6) -0.0070(4) 0.0024(6) 0.091(3) Uani d . 1
H H30B 0.3930 -0.0472 0.0136 0.109 Uiso calc R 1
C C304 0.3238(7) 0.0048(5) -0.0448(5) 0.090(3) Uani d . 1
H H30A 0.2989 -0.0272 -0.0677 0.107 Uiso calc R 1
C C305 0.3037(8) 0.0630(5) -0.0585(6) 0.127(6) Uani d . 1
H H30E 0.2634 0.0711 -0.0901 0.153 Uiso calc R 1
C C306 0.3420(7) 0.1112(5) -0.0263(5) 0.100(4) Uani d . 1
H H30D 0.3268 0.1512 -0.0365 0.120 Uiso calc R 1
C C311 0.5455(4) 0.1654(3) 0.0213(3) 0.0390(17) Uani d . 1
C C312 0.5397(5) 0.1673(4) -0.0448(4) 0.059(2) Uani d . 1
H H31B 0.4910 0.1666 -0.0682 0.071 Uiso calc R 1
C C313 0.6052(6) 0.1700(4) -0.0754(5) 0.073(3) Uani d . 1
H H31C 0.6007 0.1704 -0.1194 0.088 Uiso calc R 1
C C314 0.6770(6) 0.1722(4) -0.0417(5) 0.074(3) Uani d . 1
H H31D 0.7210 0.1750 -0.0627 0.088 Uiso calc R 1
C C315 0.6847(5) 0.1703(4) 0.0233(5) 0.071(3) Uani d . 1
H H31E 0.7335 0.1713 0.0463 0.085 Uiso calc R 1
C C316 0.6181(5) 0.1667(4) 0.0544(4) 0.056(2) Uani d . 1
H H31A 0.6231 0.1652 0.0983 0.067 Uiso calc R 1
C C401 0.3771(4) 0.3606(3) 0.0488(3) 0.0445(18) Uani d . 1
C C402 0.3105(5) 0.3520(4) 0.0077(4) 0.055(2) Uani d . 1
H H40A 0.2963 0.3125 -0.0052 0.066 Uiso calc R 1
C C403 0.2645(6) 0.4005(5) -0.0145(4) 0.071(3) Uani d . 1
H H40B 0.2200 0.3934 -0.0421 0.085 Uiso calc R 1
C C404 0.2836(6) 0.4585(5) 0.0037(5) 0.078(3) Uani d . 1
H H40D 0.2528 0.4912 -0.0117 0.094 Uiso calc R 1
C C405 0.3492(7) 0.4685(4) 0.0451(5) 0.084(3) Uani d . 1
H H40E 0.3622 0.5082 0.0582 0.101 Uiso calc R 1
C C406 0.3961(5) 0.4200(4) 0.0675(4) 0.067(2) Uani d . 1
H H40C 0.4405 0.4274 0.0953 0.080 Uiso calc R 1
C C411 0.5288(4) 0.3197(3) 0.0404(3) 0.0396(17) Uani d . 1
C C412 0.5222(5) 0.3299(4) -0.0243(4) 0.067(3) Uani d . 1
H H41E 0.4745 0.3252 -0.0486 0.081 Uiso calc R 1
C C413 0.5866(6) 0.3470(5) -0.0526(4) 0.077(3) Uani d . 1
H H41C 0.5817 0.3536 -0.0960 0.092 Uiso calc R 1
C C414 0.6570(5) 0.3546(4) -0.0184(5) 0.070(3) Uani d . 1
H H41B 0.6998 0.3664 -0.0381 0.084 Uiso calc R 1
C C415 0.6640(6) 0.3447(5) 0.0449(5) 0.084(3) Uani d . 1
H H41D 0.7119 0.3496 0.0688 0.101 Uiso calc R 1
C C416 0.6002(5) 0.3274(4) 0.0741(4) 0.058(2) Uani d . 1
H H41A 0.6058 0.3208 0.1175 0.070 Uiso calc R 1
O O01 0.0188(13) 0.0393(8) -0.1456(10) 0.341(16) Uani d D 1
C C01 0.050(3) 0.0186(16) -0.0842(13) 0.53(4) Uani d D 1
H H01A 0.0820 -0.0171 -0.0874 0.631 Uiso calc R 1
H H01B 0.0080 0.0081 -0.0594 0.631 Uiso calc R 1
C C02 0.096(2) 0.0708(18) -0.0543(13) 0.87(10) Uani d D 1
H H02A 0.0944 0.1046 -0.0833 1.307 Uiso calc R 1
H H02B 0.1494 0.0580 -0.0442 1.307 Uiso calc R 1
H H02C 0.0757 0.0832 -0.0164 1.307 Uiso calc R 1
C C03 -0.016(2) -0.0093(8) -0.1823(16) 0.49(4) Uani d D 1
H H03A -0.0426 -0.0366 -0.1559 0.589 Uiso calc R 1
H H03B 0.0232 -0.0326 -0.2009 0.589 Uiso calc R 1
C C04 -0.0725(14) 0.0175(10) -0.2329(13) 0.298(17) Uani d D 1
H H04A -0.1244 0.0076 -0.2248 0.447 Uiso calc R 1
H H04B -0.0632 0.0009 -0.2731 0.447 Uiso calc R 1
H H04C -0.0664 0.0611 -0.2335 0.447 Uiso calc R 1
O O02 0.6454(6) 0.5526(4) 0.2149(4) 0.125(3) Uani d . 1
C C05 0.5754(13) 0.5160(9) 0.1216(7) 0.233(12) Uani d . 1
H H05A 0.5531 0.5276 0.0799 0.349 Uiso calc R 1
H H05B 0.5356 0.5005 0.1450 0.349 Uiso calc R 1
H H05C 0.6139 0.4849 0.1185 0.349 Uiso calc R 1
C C06 0.6109(10) 0.5685(7) 0.1532(7) 0.145(6) Uani d . 1
H H06A 0.6502 0.5848 0.1289 0.174 Uiso calc R 1
H H06B 0.5721 0.6000 0.1563 0.174 Uiso calc R 1
C C07 0.6796(10) 0.6010(6) 0.2509(8) 0.151(6) Uani d . 1
H H07A 0.6402 0.6312 0.2572 0.181 Uiso calc R 1
H H07B 0.7181 0.6205 0.2279 0.181 Uiso calc R 1
C C08 0.7159(12) 0.5808(7) 0.3115(8) 0.210(11) Uani d . 1
H H08A 0.7404 0.6150 0.3340 0.316 Uiso calc R 1
H H08B 0.7542 0.5503 0.3055 0.316 Uiso calc R 1
H H08C 0.6775 0.5636 0.3354 0.316 Uiso calc R 1
N N8 0.2122(6) 0.2395(5) 0.0762(5) 0.114(4) Uani d . 1
C C31 0.0902(7) 0.3077(6) 0.0450(5) 0.107(4) Uani d . 1
H H31F 0.0650 0.2945 0.0049 0.161 Uiso calc R 1
H H31G 0.1060 0.3497 0.0421 0.161 Uiso calc R 1
H H31H 0.0549 0.3041 0.0764 0.161 Uiso calc R 1
C C32 0.1589(8) 0.2692(6) 0.0630(5) 0.095(4) Uani d . 1

loop_
_atom_site_aniso_label
_atom_site_aniso_U_11
_atom_site_aniso_U_22
_atom_site_aniso_U_33
_atom_site_aniso_U_12
_atom_site_aniso_U_13
_atom_site_aniso_U_23
W1 0.03715(16) 0.03789(17) 0.03835(16) -0.00607(15) -0.00117(12) -0.00068(14)
Cu1 0.0446(5) 0.0442(6) 0.0405(5) -0.0037(4) 0.0057(4) 0.0003(4)
Cu2 0.0362(5) 0.0372(5) 0.0383(5) -0.0027(4) 0.0019(4) 0.0007(4)
S1 0.0435(11) 0.0547(12) 0.0352(10) -0.0161(9) -0.0011(8) -0.0018(9)
S2 0.0461(11) 0.0648(14) 0.0359(10) -0.0171(10) 0.0007(8) -0.0060(9)
S3 0.0565(13) 0.0838(17) 0.0425(11) 0.0072(12) 0.0076(10) -0.0052(11)
S4 0.0500(12) 0.0465(12) 0.0479(11) 0.0058(10) -0.0040(9) -0.0035(9)
S5 0.0712(15) 0.0492(13) 0.0512(12) -0.0167(11) -0.0216(11) 0.0089(10)
S6 0.0559(12) 0.0358(10) 0.0451(11) -0.0075(9) -0.0098(9) 0.0028(8)
P1 0.0445(11) 0.0354(11) 0.0437(11) -0.0028(9) 0.0078(9) 0.0004(9)
P2 0.0389(10) 0.0313(10) 0.0409(10) -0.0007(8) 0.0029(8) 0.0030(8)
P3 0.0403(10) 0.0303(10) 0.0365(10) -0.0022(8) 0.0005(8) -0.0005(8)
P4 0.0405(10) 0.0318(10) 0.0371(9) 0.0001(9) 0.0011(8) 0.0022(8)
N1 0.047(4) 0.044(4) 0.042(3) -0.003(3) 0.003(3) 0.001(3)
N2 0.087(6) 0.147(9) 0.067(5) -0.030(6) 0.030(5) 0.004(6)
N3 0.120(8) 0.114(8) 0.105(7) 0.034(7) 0.046(6) -0.022(6)
N4 0.063(5) 0.095(7) 0.097(6) 0.017(5) 0.010(5) 0.008(5)
N5 0.139(9) 0.083(7) 0.156(10) -0.039(6) -0.078(8) 0.070(7)
N6 0.054(4) 0.040(4) 0.060(4) -0.006(3) -0.001(3) -0.002(3)
N7 0.054(4) 0.048(4) 0.056(4) -0.007(4) 0.008(3) -0.011(3)
C1 0.039(4) 0.039(4) 0.037(4) 0.001(3) 0.002(3) 0.008(3)
C2 0.038(4) 0.035(4) 0.054(4) 0.002(4) 0.004(3) -0.002(4)
C3 0.042(4) 0.037(4) 0.045(4) 0.001(4) -0.001(4) -0.002(3)
C4 0.040(4) 0.033(4) 0.049(4) -0.003(3) -0.005(3) -0.004(3)
C5 0.041(4) 0.044(4) 0.044(4) -0.009(4) 0.010(3) -0.002(4)
C6 0.055(5) 0.071(6) 0.045(5) -0.010(5) 0.008(4) -0.004(4)
C7 0.074(7) 0.076(7) 0.076(7) 0.014(6) 0.026(5) -0.006(5)
C8 0.055(5) 0.069(6) 0.055(5) -0.001(4) 0.014(4) -0.007(4)
C9 0.044(4) 0.048(5) 0.064(5) -0.002(4) 0.010(4) -0.002(4)
C10 0.050(5) 0.066(6) 0.068(6) 0.010(5) 0.004(5) -0.001(5)
C11 0.038(4) 0.044(5) 0.053(5) -0.002(4) -0.001(4) 0.009(4)
C12 0.050(5) 0.029(4) 0.057(5) -0.006(4) 0.001(4) 0.011(4)
C13 0.059(5) 0.043(5) 0.058(5) -0.015(4) -0.011(4) 0.012(4)
C14 0.082(7) 0.067(7) 0.082(7) -0.023(6) -0.039(6) 0.024(6)
C15 0.060(6) 0.048(5) 0.059(5) 0.006(5) 0.006(4) -0.009(4)
C16 0.060(6) 0.059(6) 0.146(10) -0.010(5) -0.017(6) -0.026(6)
C101 0.051(5) 0.040(5) 0.047(4) 0.006(4) 0.012(4) 0.002(3)
C102 0.062(6) 0.047(5) 0.081(6) 0.002(5) 0.016(5) 0.004(5)
C103 0.047(5) 0.061(6) 0.121(9) 0.007(5) 0.008(5) -0.012(6)
C104 0.089(8) 0.073(8) 0.088(7) 0.038(6) 0.006(6) 0.008(6)
C105 0.136(11) 0.074(7) 0.093(8) 0.051(8) 0.044(8) 0.029(6)
C106 0.094(7) 0.057(6) 0.087(7) 0.027(6) 0.045(6) 0.019(5)
C111 0.052(5) 0.043(5) 0.045(4) -0.001(4) 0.007(4) -0.004(4)
C112 0.061(5) 0.062(6) 0.053(5) -0.002(5) 0.016(4) 0.000(4)
C113 0.096(8) 0.081(7) 0.063(6) 0.006(6) 0.029(6) 0.011(5)
C114 0.087(8) 0.144(11) 0.047(6) -0.009(8) 0.005(6) 0.007(7)
C115 0.140(11) 0.215(16) 0.055(7) -0.107(12) -0.007(7) -0.018(8)
C116 0.103(8) 0.140(10) 0.057(6) -0.073(8) 0.001(6) 0.011(6)
C201 0.058(5) 0.034(4) 0.045(4) -0.003(4) 0.009(4) 0.005(3)
C202 0.074(6) 0.047(5) 0.053(5) -0.009(5) 0.016(4) 0.003(4)
C203 0.128(10) 0.052(6) 0.063(6) 0.001(6) 0.039(7) 0.013(5)
C204 0.129(11) 0.114(10) 0.054(7) 0.012(9) 0.008(7) 0.023(6)
C205 0.099(9) 0.149(12) 0.057(7) 0.004(9) -0.015(6) 0.008(7)
C206 0.060(6) 0.089(7) 0.047(5) -0.002(5) -0.002(4) 0.007(5)
C211 0.042(4) 0.038(4) 0.048(4) -0.003(4) 0.011(4) -0.002(3)
C212 0.081(7) 0.039(5) 0.074(6) -0.002(5) -0.010(5) -0.009(4)
C213 0.104(8) 0.037(5) 0.098(8) -0.003(5) 0.001(7) -0.009(5)
C214 0.084(8) 0.068(7) 0.101(8) -0.020(6) -0.014(6) -0.028(6)
C215 0.077(7) 0.083(8) 0.112(9) -0.003(6) -0.037(6) -0.020(7)
C216 0.062(6) 0.059(6) 0.091(7) 0.000(5) -0.018(5) -0.009(5)
C301 0.050(4) 0.037(4) 0.036(4) -0.009(4) 0.005(3) 0.000(3)
C302 0.076(7) 0.048(6) 0.094(7) -0.002(5) -0.019(6) -0.014(5)
C303 0.107(9) 0.039(6) 0.121(9) -0.006(6) -0.010(7) -0.022(6)
C304 0.123(10) 0.074(8) 0.065(7) -0.035(7) -0.014(6) -0.010(6)
C305 0.163(12) 0.080(8) 0.114(10) -0.054(9) -0.089(9) 0.020(7)
C306 0.132(10) 0.059(6) 0.092(8) -0.035(7) -0.066(7) 0.017(6)
C311 0.045(4) 0.025(4) 0.047(4) -0.001(3) 0.004(3) -0.003(3)
C312 0.053(5) 0.071(6) 0.054(5) 0.010(5) 0.008(4) 0.007(4)
C313 0.080(7) 0.078(7) 0.064(6) 0.011(6) 0.024(6) 0.008(5)
C314 0.077(7) 0.057(6) 0.097(8) -0.012(5) 0.052(6) -0.009(5)
C315 0.044(5) 0.078(7) 0.090(7) -0.004(5) 0.009(5) -0.024(6)
C316 0.052(5) 0.061(5) 0.056(5) -0.001(4) 0.012(4) -0.009(4)
C401 0.055(5) 0.035(4) 0.044(4) 0.010(4) 0.010(4) 0.006(3)
C402 0.050(5) 0.058(5) 0.057(5) 0.009(4) -0.002(4) 0.003(4)
C403 0.069(6) 0.070(7) 0.070(6) 0.022(5) -0.005(5) 0.011(5)
C404 0.083(7) 0.081(8) 0.069(6) 0.036(6) 0.009(6) 0.014(6)
C405 0.113(9) 0.040(5) 0.100(8) 0.016(6) 0.012(7) -0.007(5)
C406 0.071(6) 0.054(6) 0.073(6) 0.007(5) -0.004(5) 0.005(5)
C411 0.043(4) 0.035(4) 0.041(4) 0.000(3) 0.005(3) 0.001(3)
C412 0.064(6) 0.085(7) 0.051(5) -0.019(5) -0.003(4) 0.013(5)
C413 0.089(8) 0.092(8) 0.055(6) -0.012(6) 0.027(5) 0.021(5)
C414 0.058(6) 0.060(6) 0.097(8) -0.002(5) 0.034(6) 0.013(5)
C415 0.055(6) 0.116(9) 0.080(7) -0.007(6) 0.006(5) 0.014(7)
C416 0.054(5) 0.073(6) 0.048(5) 0.000(5) 0.006(4) 0.006(4)
O01 0.41(3) 0.25(2) 0.42(3) 0.16(2) 0.25(3) 0.16(2)
C01 0.64(9) 0.74(10) 0.21(4) -0.19(8) 0.06(5) 0.12(5)
C02 0.43(7) 2.0(3) 0.18(3) 0.67(12) -0.07(4) -0.22(7)
C03 0.49(8) 0.17(3) 0.89(12) 0.10(4) 0.40(8) 0.22(5)
C04 0.24(3) 0.14(2) 0.53(6) -0.04(2) 0.11(3) 0.07(3)
O02 0.162(9) 0.082(6) 0.123(7) -0.030(6) -0.018(6) 0.020(5)
C05 0.35(3) 0.22(2) 0.113(13) -0.15(2) -0.044(16) -0.011(13)
C06 0.186(16) 0.142(14) 0.102(11) -0.013(12) -0.001(11) 0.033(10)
C07 0.207(17) 0.055(8) 0.181(16) -0.014(10) -0.022(14) -0.013(9)
C08 0.32(3) 0.104(12) 0.163(15) -0.054(14) -0.147(17) 0.014(11)
N8 0.087(7) 0.129(10) 0.125(9) 0.005(7) 0.001(7) 0.049(7)
C31 0.102(9) 0.146(12) 0.075(7) 0.013(9) 0.016(7) -0.002(8)
C32 0.085(8) 0.118(11) 0.083(8) -0.015(8) 0.015(7) 0.027(7)

loop_
_atom_type_symbol
_atom_type_description
_atom_type_scat_dispersion_real
_atom_type_scat_dispersion_imag
_atom_type_scat_source
C C 0.0033 0.0016 'International Tables Vol C Tables 4.2.6.8 and 6.1.1.4'
H H 0.0000 0.0000 'International Tables Vol C Tables 4.2.6.8 and 6.1.1.4'
N N 0.0061 0.0033 'International Tables Vol C Tables 4.2.6.8 and 6.1.1.4'
O O 0.0106 0.0060 'International Tables Vol C Tables 4.2.6.8 and 6.1.1.4'
P P 0.1023 0.0942 'International Tables Vol C Tables 4.2.6.8 and 6.1.1.4'
S S 0.1246 0.1234 'International Tables Vol C Tables 4.2.6.8 and 6.1.1.4'
Cu Cu 0.3201 1.2651 'International Tables Vol C Tables 4.2.6.8 and 6.1.1.4'
W W -0.8490 6.8722 'International Tables Vol C Tables 4.2.6.8 and 6.1.1.4'

loop_
_geom_angle_atom_site_label_1
_geom_angle_atom_site_label_2
_geom_angle_atom_site_label_3
_geom_angle_site_symmetry_1
_geom_angle_site_symmetry_3
_geom_angle
S4 W1 S3 . . 81.82(7)
S4 W1 S1 . . 123.28(7)
S3 W1 S1 . . 81.43(7)
S4 W1 S5 . . 146.39(8)
S3 W1 S5 . . 82.57(8)
S1 W1 S5 . . 83.25(7)
S4 W1 S6 . . 83.53(7)
S3 W1 S6 . . 125.56(8)
S1 W1 S6 . . 146.59(7)
S5 W1 S6 . . 81.69(6)
S4 W1 S2 . . 82.64(7)
S3 W1 S2 . . 145.32(8)
S1 W1 S2 . . 81.57(6)
S5 W1 S2 . . 124.91(8)
S6 W1 S2 . . 82.94(7)
N7 Cu1 P1 . . 119.6(2)
N7 Cu1 P4 . . 112.0(2)
P1 Cu1 P4 . . 125.33(8)
N1 Cu2 N6 . 2_645 96.3(2)
N1 Cu2 P2 . . 117.52(17)
N6 Cu2 P2 2_645 . 100.64(19)
N1 Cu2 P3 . . 113.90(17)
N6 Cu2 P3 2_645 . 109.72(19)
P2 Cu2 P3 . . 115.54(7)
C4 S1 W1 . . 108.8(2)
C5 S2 W1 . . 108.8(2)
C8 S3 W1 . . 108.7(3)
C9 S4 W1 . . 108.7(3)
C13 S5 W1 . . 108.5(3)
C12 S6 W1 . . 108.3(3)
C101 P1 C2 . . 100.6(3)
C101 P1 C111 . . 104.5(3)
C2 P1 C111 . . 106.1(3)
C101 P1 Cu1 . . 111.0(3)
C2 P1 Cu1 . . 114.5(2)
C111 P1 Cu1 . . 118.2(3)
C211 P2 C201 . . 103.8(3)
C211 P2 C2 . . 102.8(3)
C201 P2 C2 . . 103.8(3)
C211 P2 Cu2 . . 111.2(2)
C201 P2 Cu2 . . 116.6(3)
C2 P2 Cu2 . . 117.0(2)
C301 P3 C311 . . 103.2(3)
C301 P3 C1 . . 102.3(3)
C311 P3 C1 . . 104.0(3)
C301 P3 Cu2 . . 113.3(2)
C311 P3 Cu2 . . 116.4(2)
C1 P3 Cu2 . . 116.0(2)
C1 P4 C411 . . 104.8(3)
C1 P4 C401 . . 104.1(3)
C411 P4 C401 . . 100.0(3)
C1 P4 Cu1 . . 114.1(2)
C411 P4 Cu1 . . 121.0(2)
C401 P4 Cu1 . . 110.8(2)
C3 N1 Cu2 . . 166.9(6)
C11 N6 Cu2 . 2_655 164.4(7)
C15 N7 Cu1 . . 174.5(7)
P4 C1 P3 . . 113.8(3)
P4 C1 H1A . . 108.8
P3 C1 H1A . . 108.8
P4 C1 H1B . . 108.8
P3 C1 H1B . . 108.8
H1A C1 H1B . . 107.7
P1 C2 P2 . . 116.1(4)
P1 C2 H2A . . 108.3
P2 C2 H2A . . 108.3
P1 C2 H2B . . 108.3
P2 C2 H2B . . 108.3
H2A C2 H2B . . 107.4
N1 C3 C4 . . 175.1(8)
C5 C4 C3 . . 122.2(7)
C5 C4 S1 . . 121.0(5)
C3 C4 S1 . . 116.8(5)
C4 C5 C6 . . 121.9(7)
C4 C5 S2 . . 119.8(6)
C6 C5 S2 . . 118.3(6)
N2 C6 C5 . . 178.6(11)
N3 C7 C8 . . 177.2(12)
C9 C8 C7 . . 122.6(8)
C9 C8 S3 . . 120.2(6)
C7 C8 S3 . . 117.2(7)
C8 C9 C10 . . 122.6(8)
C8 C9 S4 . . 120.4(6)
C10 C9 S4 . . 117.0(6)
N4 C10 C9 . . 175.2(10)
N6 C11 C12 . . 178.6(9)
C13 C12 C11 . . 120.1(7)
C13 C12 S6 . . 120.9(6)
C11 C12 S6 . . 119.0(6)
C12 C13 C14 . . 121.4(7)
C12 C13 S5 . . 120.5(6)
C14 C13 S5 . . 118.0(6)
N5 C14 C13 . . 179.2(12)
N7 C15 C16 . . 178.7(10)
C15 C16 H16A . . 109.5
C15 C16 H16B . . 109.5
H16A C16 H16B . . 109.5
C15 C16 H16C . . 109.5
H16A C16 H16C . . 109.5
H16B C16 H16C . . 109.5
C106 C101 C102 . . 116.6(8)
C106 C101 P1 . . 119.1(6)
C102 C101 P1 . . 124.2(6)
C101 C102 C103 . . 122.3(9)
C101 C102 H10A . . 118.8
C103 C102 H10A . . 118.8
C104 C103 C102 . . 119.6(10)
C104 C103 H10B . . 120.2
C102 C103 H10B . . 120.2
C103 C104 C105 . . 120.1(10)
C103 C104 H10D . . 120.0
C105 C104 H10D . . 120.0
C104 C105 C106 . . 119.6(10)
C104 C105 H10E . . 120.2
C106 C105 H10E . . 120.2
C101 C106 C105 . . 121.7(10)
C101 C106 H10C . . 119.2
C105 C106 H10C . . 119.2
C116 C111 C112 . . 117.8(8)
C116 C111 P1 . . 118.5(6)
C112 C111 P1 . . 123.6(6)
C111 C112 C113 . . 120.4(9)
C111 C112 H11D . . 119.8
C113 C112 H11D . . 119.8
C114 C113 C112 . . 120.4(10)
C114 C113 H11H . . 119.8
C112 C113 H11H . . 119.8
C115 C114 C113 . . 120.8(10)
C115 C114 H11G . . 119.6
C113 C114 H11G . . 119.6
C114 C115 C116 . . 119.4(10)
C114 C115 H11E . . 120.3
C116 C115 H11E . . 120.3
C111 C116 C115 . . 121.1(9)
C111 C116 H11F . . 119.4
C115 C116 H11F . . 119.4
C206 C201 C202 . . 119.1(7)
C206 C201 P2 . . 119.1(6)
C202 C201 P2 . . 121.8(6)
C201 C202 C203 . . 119.9(9)
C201 C202 H20A . . 120.0
C203 C202 H20A . . 120.0
C204 C203 C202 . . 119.9(10)
C204 C203 H20C . . 120.0
C202 C203 H20C . . 120.0
C205 C204 C203 . . 120.2(10)
C205 C204 H20E . . 119.9
C203 C204 H20E . . 119.9
C204 C205 C206 . . 121.0(11)
C204 C205 H20D . . 119.5
C206 C205 H20D . . 119.5
C201 C206 C205 . . 119.9(9)
C201 C206 H20B . . 120.0
C205 C206 H20B . . 120.0
C212 C211 C216 . . 117.9(8)
C212 C211 P2 . . 118.9(6)
C216 C211 P2 . . 122.8(6)
C211 C212 C213 . . 121.0(9)
C211 C212 H21B . . 119.5
C213 C212 H21B . . 119.5
C214 C213 C212 . . 120.1(9)
C214 C213 H21C . . 119.9
C212 C213 H21C . . 119.9
C213 C214 C215 . . 120.4(9)
C213 C214 H21E . . 119.8
C215 C214 H21E . . 119.8
C214 C215 C216 . . 119.7(9)
C214 C215 H21D . . 120.2
C216 C215 H21D . . 120.2
C211 C216 C215 . . 120.9(9)
C211 C216 H21A . . 119.6
C215 C216 H21A . . 119.6
C306 C301 C302 . . 117.0(8)
C306 C301 P3 . . 125.6(6)
C302 C301 P3 . . 117.3(6)
C301 C302 C303 . . 121.1(9)
C301 C302 H30C . . 119.5
C303 C302 H30C . . 119.5
C304 C303 C302 . . 120.0(10)
C304 C303 H30B . . 120.0
C302 C303 H30B . . 120.0
C305 C304 C303 . . 119.6(10)
C305 C304 H30A . . 120.2
C303 C304 H30A . . 120.2
C304 C305 C306 . . 120.9(10)
C304 C305 H30E . . 119.6
C306 C305 H30E . . 119.6
C301 C306 C305 . . 121.3(10)
C301 C306 H30D . . 119.3
C305 C306 H30D . . 119.3
C316 C311 C312 . . 118.2(7)
C316 C311 P3 . . 120.3(6)
C312 C311 P3 . . 121.5(6)
C313 C312 C311 . . 120.6(8)
C313 C312 H31B . . 119.7
C311 C312 H31B . . 119.7
C314 C313 C312 . . 120.4(9)
C314 C313 H31C . . 119.8
C312 C313 H31C . . 119.8
C313 C314 C315 . . 120.4(9)
C313 C314 H31D . . 119.8
C315 C314 H31D . . 119.8
C314 C315 C316 . . 119.2(9)
C314 C315 H31E . . 120.4
C316 C315 H31E . . 120.4
C311 C316 C315 . . 121.2(8)
C311 C316 H31A . . 119.4
C315 C316 H31A . . 119.4
C402 C401 C406 . . 117.7(7)
C402 C401 P4 . . 125.2(6)
C406 C401 P4 . . 117.1(6)
C403 C402 C401 . . 121.5(8)
C403 C402 H40A . . 119.3
C401 C402 H40A . . 119.3
C404 C403 C402 . . 120.5(9)
C404 C403 H40B . . 119.7
C402 C403 H40B . . 119.7
C403 C404 C405 . . 119.3(9)
C403 C404 H40D . . 120.3
C405 C404 H40D . . 120.3
C404 C405 C406 . . 120.7(9)
C404 C405 H40E . . 119.7
C406 C405 H40E . . 119.7
C405 C406 C401 . . 120.3(9)
C405 C406 H40C . . 119.9
C401 C406 H40C . . 119.9
C416 C411 C412 . . 117.9(7)
C416 C411 P4 . . 121.3(6)
C412 C411 P4 . . 120.8(6)
C413 C412 C411 . . 119.8(8)
C413 C412 H41E . . 120.1
C411 C412 H41E . . 120.1
C414 C413 C412 . . 121.5(9)
C414 C413 H41C . . 119.2
C412 C413 H41C . . 119.2
C415 C414 C413 . . 119.1(9)
C415 C414 H41B . . 120.5
C413 C414 H41B . . 120.5
C414 C415 C416 . . 120.2(9)
C414 C415 H41D . . 119.9
C416 C415 H41D . . 119.9
C411 C416 C415 . . 121.5(8)
C411 C416 H41A . . 119.3
C415 C416 H41A . . 119.3
C03 O01 C01 . . 111.1(10)
O01 C01 C02 . . 106.1(10)
O01 C01 H01A . . 110.5
C02 C01 H01A . . 110.5
O01 C01 H01B . . 110.5
C02 C01 H01B . . 110.5
H01A C01 H01B . . 108.7
C01 C02 H02A . . 109.5
C01 C02 H02B . . 109.5
H02A C02 H02B . . 109.5
C01 C02 H02C . . 109.5
H02A C02 H02C . . 109.5
H02B C02 H02C . . 109.5
O01 C03 C04 . . 108.1(10)
O01 C03 H03A . . 110.1
C04 C03 H03A . . 110.1
O01 C03 H03B . . 110.1
C04 C03 H03B . . 110.1
H03A C03 H03B . . 108.4
C03 C04 H04A . . 109.5
C03 C04 H04B . . 109.5
H04A C04 H04B . . 109.5
C03 C04 H04C . . 109.5
H04A C04 H04C . . 109.5
H04B C04 H04C . . 109.5
C07 O02 C06 . . 115.5(11)
C06 C05 H05A . . 109.5
C06 C05 H05B . . 109.5
H05A C05 H05B . . 109.5
C06 C05 H05C . . 109.5
H05A C05 H05C . . 109.5
H05B C05 H05C . . 109.5
O02 C06 C05 . . 110.8(13)
O02 C06 H06A . . 109.5
C05 C06 H06A . . 109.5
O02 C06 H06B . . 109.5
C05 C06 H06B . . 109.5
H06A C06 H06B . . 108.1
O02 C07 C08 . . 112.0(11)
O02 C07 H07A . . 109.2
C08 C07 H07A . . 109.2
O02 C07 H07B . . 109.2
C08 C07 H07B . . 109.2
H07A C07 H07B . . 107.9
C07 C08 H08A . . 109.5
C07 C08 H08B . . 109.5
H08A C08 H08B . . 109.5
C07 C08 H08C . . 109.5
H08A C08 H08C . . 109.5
H08B C08 H08C . . 109.5
C32 C31 H31F . . 109.5
C32 C31 H31G . . 109.5
H31F C31 H31G . . 109.5
C32 C31 H31H . . 109.5
H31F C31 H31H . . 109.5
H31G C31 H31H . . 109.5
N8 C32 C31 . . 179.2(13)

loop_
_geom_bond_atom_site_label_1
_geom_bond_atom_site_label_2
_geom_bond_site_symmetry_2
_geom_bond_distance
W1 S4 . 2.3805(19)
W1 S3 . 2.385(2)
W1 S1 . 2.3852(18)
W1 S5 . 2.389(2)
W1 S6 . 2.3896(19)
W1 S2 . 2.3946(19)
Cu1 N7 . 1.984(7)
Cu1 P1 . 2.270(2)
Cu1 P4 . 2.2724(19)
Cu2 N1 . 2.017(6)
Cu2 N6 2_645 2.108(7)
Cu2 P2 . 2.261(2)
Cu2 P3 . 2.2670(19)
S1 C4 . 1.736(8)
S2 C5 . 1.744(7)
S3 C8 . 1.731(9)
S4 C9 . 1.735(8)
S5 C13 . 1.733(8)
S6 C12 . 1.734(7)
P1 C101 . 1.829(8)
P1 C2 . 1.830(7)
P1 C111 . 1.836(7)
P2 C211 . 1.830(7)
P2 C201 . 1.832(7)
P2 C2 . 1.836(7)
P3 C301 . 1.825(7)
P3 C311 . 1.825(7)
P3 C1 . 1.847(7)
P4 C1 . 1.825(7)
P4 C411 . 1.831(7)
P4 C401 . 1.831(7)
N1 C3 . 1.151(8)
N2 C6 . 1.140(10)
N3 C7 . 1.134(11)
N4 C10 . 1.150(10)
N5 C14 . 1.135(11)
N6 C11 . 1.137(9)
N6 Cu2 2_655 2.108(7)
N7 C15 . 1.126(10)
C1 H1A . 0.9700
C1 H1B . 0.9700
C2 H2A . 0.9700
C2 H2B . 0.9700
C3 C4 . 1.412(10)
C4 C5 . 1.359(10)
C5 C6 . 1.433(11)
C7 C8 . 1.433(12)
C8 C9 . 1.371(11)
C9 C10 . 1.419(12)
C11 C12 . 1.452(10)
C12 C13 . 1.353(10)
C13 C14 . 1.434(12)
C15 C16 . 1.461(12)
C16 H16A . 0.9600
C16 H16B . 0.9600
C16 H16C . 0.9600
C101 C106 . 1.370(11)
C101 C102 . 1.378(11)
C102 C103 . 1.384(12)
C102 H10A . 0.9300
C103 C104 . 1.355(13)
C103 H10B . 0.9300
C104 C105 . 1.362(15)
C104 H10D . 0.9300
C105 C106 . 1.396(13)
C105 H10E . 0.9300
C106 H10C . 0.9300
C111 C116 . 1.368(11)
C111 C112 . 1.380(10)
C112 C113 . 1.386(12)
C112 H11D . 0.9300
C113 C114 . 1.344(14)
C113 H11H . 0.9300
C114 C115 . 1.344(14)
C114 H11G . 0.9300
C115 C116 . 1.397(13)
C115 H11E . 0.9300
C116 H11F . 0.9300
C201 C206 . 1.378(11)
C201 C202 . 1.390(10)
C202 C203 . 1.397(12)
C202 H20A . 0.9300
C203 C204 . 1.378(15)
C203 H20C . 0.9300
C204 C205 . 1.344(15)
C204 H20E . 0.9300
C205 C206 . 1.398(13)
C205 H20D . 0.9300
C206 H20B . 0.9300
C211 C212 . 1.376(10)
C211 C216 . 1.379(11)
C212 C213 . 1.391(12)
C212 H21B . 0.9300
C213 C214 . 1.342(13)
C213 H21C . 0.9300
C214 C215 . 1.371(14)
C214 H21E . 0.9300
C215 C216 . 1.387(12)
C215 H21D . 0.9300
C216 H21A . 0.9300
C301 C306 . 1.361(11)
C301 C302 . 1.381(11)
C302 C303 . 1.391(12)
C302 H30C . 0.9300
C303 C304 . 1.350(13)
C303 H30B . 0.9300
C304 C305 . 1.341(15)
C304 H30A . 0.9300
C305 C306 . 1.384(13)
C305 H30E . 0.9300
C306 H30D . 0.9300
C311 C316 . 1.373(10)
C311 C312 . 1.400(10)
C312 C313 . 1.376(12)
C312 H31B . 0.9300
C313 C314 . 1.366(13)
C313 H31C . 0.9300
C314 C315 . 1.375(13)
C314 H31D . 0.9300
C315 C316 . 1.397(11)
C315 H31E . 0.9300
C316 H31A . 0.9300
C401 C402 . 1.381(10)
C401 C406 . 1.386(11)
C402 C403 . 1.378(11)
C402 H40A . 0.9300
C403 C404 . 1.354(13)
C403 H40B . 0.9300
C404 C405 . 1.375(14)
C404 H40D . 0.9300
C405 C406 . 1.387(12)
C405 H40E . 0.9300
C406 H40C . 0.9300
C411 C416 . 1.370(10)
C411 C412 . 1.387(10)
C412 C413 . 1.379(12)
C412 H41E . 0.9300
C413 C414 . 1.361(13)
C413 H41C . 0.9300
C414 C415 . 1.357(13)
C414 H41B . 0.9300
C415 C416 . 1.382(12)
C415 H41D . 0.9300
C416 H41A . 0.9300
O01 C03 . 1.413(10)
O01 C01 . 1.428(10)
C01 C02 . 1.499(10)
C01 H01A . 0.9700
C01 H01B . 0.9700
C02 H02A . 0.9600
C02 H02B . 0.9600
C02 H02C . 0.9600
C03 C04 . 1.492(10)
C03 H03A . 0.9700
C03 H03B . 0.9700
C04 H04A . 0.9600
C04 H04B . 0.9600
C04 H04C . 0.9600
O02 C07 . 1.397(14)
O02 C06 . 1.423(14)
C05 C06 . 1.432(18)
C05 H05A . 0.9600
C05 H05B . 0.9600
C05 H05C . 0.9600
C06 H06A . 0.9700
C06 H06B . 0.9700
C07 C08 . 1.439(17)
C07 H07A . 0.9700
C07 H07B . 0.9700
C08 H08A . 0.9600
C08 H08B . 0.9600
C08 H08C . 0.9600
N8 C32 . 1.138(14)
C31 C32 . 1.475(16)
C31 H31F . 0.9600
C31 H31G . 0.9600
C31 H31H . 0.9600
